data_4323962
loop_
_publ_author_name
'Maurits D. Janssen'
'Evelien Rijnberg'
'Corine A. de Wolf'
'Marinus P. Hogerheide'
'Dennis Kruis'
'Huub Kooijman'
'Anthony L. Spek'
'David M. Grove'
'Gerard van Koten'

_publ_section_title
;
 Structural Aspects of Lithium Arenethiolate Complexes with Intramolecular
 Coordinating Amine Donors
;
_journal_name_full 'Inorganic Chemistry'
_journal_page_first 6735
_journal_page_last 6741
_journal_paper_doi 10.1021/ic960075x
_journal_volume 35
_journal_year 1996
_chemical_formula_sum 'C36 H57 Li3 N6 S3'
_chemical_formula_weight 690.88
_chemical_name_systematic
; 
 ? 
;
_space_group_IT_number 15
_symmetry_cell_setting monoclinic
_symmetry_space_group_name_Hall '-C 2yc'
_symmetry_space_group_name_H-M 'C 1 2/c 1'
_atom_sites_solution_hydrogens geom
_atom_sites_solution_primary direct
_atom_sites_solution_secondary difmap
_audit_creation_method SHELXL
_cell_angle_alpha 90.00
_cell_angle_beta 105.433(10)
_cell_angle_gamma 90.00
_cell_formula_units_Z 8
_cell_length_a 17.577(2)
_cell_length_b 18.532(2)
_cell_length_c 31.285(3)
_cell_measurement_temperature 150(2)
_cell_volume 9823.2(19)
_computing_structure_refinement 'SHELXL-93 (Sheldrick, 1993)'
_computing_structure_solution 'SHELXS-86 (Sheldrick, 1990)'
_diffrn_ambient_temperature 150(2)
_diffrn_radiation_monochromator graphite
_diffrn_radiation_source 'fine-focus sealed tube'
_diffrn_radiation_type MoKa
_diffrn_radiation_wavelength 0.71073
_diffrn_reflns_av_R_equivalents 0.0142
_diffrn_reflns_av_sigmaI/netI 0.4423
_diffrn_reflns_limit_h_max 20
_diffrn_reflns_limit_h_min -20
_diffrn_reflns_limit_k_max 22
_diffrn_reflns_limit_k_min -20
_diffrn_reflns_limit_l_max 0
_diffrn_reflns_limit_l_min -37
_diffrn_reflns_number 10386
_diffrn_reflns_theta_max 24.97
_diffrn_reflns_theta_min 1.35
_exptl_absorpt_coefficient_mu 0.177
_exptl_crystal_density_diffrn 0.934
_exptl_crystal_F_000 2976
_refine_diff_density_max 0.508
_refine_diff_density_min -0.480
_refine_diff_density_rms 0.092
_refine_ls_extinction_method none
_refine_ls_goodness_of_fit_all 0.790
_refine_ls_goodness_of_fit_obs 1.348
_refine_ls_matrix_type full
_refine_ls_number_parameters 418
_refine_ls_number_reflns 8629
_refine_ls_number_restraints 0
_refine_ls_restrained_S_all 0.790
_refine_ls_restrained_S_obs 1.348
_refine_ls_R_factor_all 0.2856
_refine_ls_R_factor_obs 0.1119
_refine_ls_shift/esd_max 0.000
_refine_ls_shift/esd_mean 0.000
_refine_ls_structure_factor_coef Fsqd
_refine_ls_weighting_details 'w=1/[s^2^(Fo^2^)+( 0.0996P)^2^+0.0000P] where P=(Fo^2^+2Fc^2^)/3'
_refine_ls_weighting_scheme calc
_refine_ls_wR_factor_all 0.2843
_refine_ls_wR_factor_obs 0.2299
_reflns_number_observed 2168
_reflns_number_total 8629
_reflns_observed_criterion >2sigma(I)
_cod_data_source_file ic960075x_2.cif
_cod_data_source_block complex4
_cod_depositor_comments
;
The following automatic conversions were performed:

'_refine_ls_weighting_scheme' value 'calc w=1/[s^2^(Fo^2^)+(
0.0996P)^2^+0.0000P] where P=(Fo^2^+2Fc^2^)/3' was changed to 'calc'.
New tag '_refine_ls_weighting_details' was created. The value of the
new tag was set to 'w=1/[s^2^(Fo^2^)+( 0.0996P)^2^+0.0000P] where
P=(Fo^2^+2Fc^2^)/3'.

Automatic conversion script
Id: cif_fix_values 3143 2015-03-26 13:38:13Z robertas 
;
_cod_original_cell_volume 9823.4(18)
_cod_database_code 4323962

loop_
_symmetry_equiv_pos_as_xyz
'x, y, z'
'-x, y, -z+1/2'
'x+1/2, y+1/2, z'
'-x+1/2, y+1/2, -z+1/2'
'-x, -y, -z'
'x, -y, z-1/2'
'-x+1/2, -y+1/2, -z'
'x+1/2, -y+1/2, z-1/2'

loop_
_atom_site_aniso_label
_atom_site_aniso_U_11
_atom_site_aniso_U_22
_atom_site_aniso_U_33
_atom_site_aniso_U_23
_atom_site_aniso_U_13
_atom_site_aniso_U_12
S1 0.054(2) 0.0264(11) 0.030(2) -0.0025(11) 0.0040(14) -0.0011(12)
N11 0.052(7) 0.054(5) 0.029(5) 0.001(4) 0.001(5) 0.021(5)
N12 0.064(7) 0.034(4) 0.026(5) 0.005(4) 0.012(5) 0.011(4)
C11 0.032(7) 0.039(5) 0.024(6) 0.002(4) 0.021(5) 0.011(5)
C12 0.060(9) 0.031(5) 0.028(6) 0.015(4) -0.002(6) 0.012(5)
C13 0.052(8) 0.024(5) 0.082(9) -0.022(5) 0.020(7) 0.019(5)
C14 0.069(10) 0.050(6) 0.073(10) -0.044(6) 0.032(8) -0.029(6)
C15 0.060(9) 0.039(5) 0.047(8) -0.020(5) 0.028(7) -0.022(6)
C16 0.028(6) 0.030(5) 0.021(5) -0.003(4) 0.006(5) 0.002(4)
C17 0.030(7) 0.063(7) 0.050(8) -0.010(6) -0.013(6) 0.017(6)
C18 0.029(7) 0.033(5) 0.129(12) 0.010(6) 0.007(8) -0.005(5)
C19 0.073(10) 0.068(7) 0.048(8) 0.028(6) 0.025(7) 0.013(7)
C110 0.009(5) 0.051(5) 0.033(6) -0.002(5) -0.004(5) -0.002(4)
C111 0.062(9) 0.030(5) 0.063(9) 0.002(5) 0.027(7) -0.019(5)
C112 0.036(7) 0.062(6) 0.016(6) -0.016(5) 0.004(5) -0.009(5)
S2 0.047(2) 0.0337(11) 0.0252(15) 0.0008(11) -0.0052(13) 0.0011(13)
N21 0.027(5) 0.042(4) 0.031(5) -0.008(4) 0.011(4) -0.002(4)
N22 0.036(6) 0.038(4) 0.037(6) 0.000(4) -0.017(5) -0.016(4)
C21 0.050(7) 0.034(5) 0.012(5) -0.005(4) 0.009(5) -0.012(5)
C22 0.036(7) 0.050(6) 0.024(6) -0.012(5) 0.003(5) -0.019(5)
C23 0.055(9) 0.066(7) 0.085(11) -0.013(7) 0.036(8) -0.027(7)
C24 0.076(10) 0.034(5) 0.048(8) 0.019(5) -0.004(7) -0.012(6)
C25 0.076(9) 0.027(5) 0.025(6) -0.016(4) -0.002(6) 0.015(5)
C26 0.008(5) 0.036(4) 0.046(6) 0.000(5) 0.007(5) 0.013(4)
C27 0.024(7) 0.054(6) 0.043(7) 0.005(5) -0.011(5) 0.002(5)
C28 0.039(7) 0.056(6) 0.050(8) -0.016(5) 0.002(6) -0.026(6)
C29 0.050(8) 0.058(6) 0.034(7) 0.019(5) -0.004(6) -0.006(6)
C210 0.039(7) 0.061(6) 0.017(6) -0.005(5) -0.003(5) -0.011(5)
C211 0.053(9) 0.043(6) 0.058(8) 0.026(6) 0.005(6) -0.015(6)
C212 0.078(10) 0.055(6) 0.030(7) -0.015(5) -0.003(6) -0.001(6)
S3 0.041(2) 0.0302(11) 0.025(2) -0.0004(11) -0.0015(13) -0.0016(12)
N31 0.023(5) 0.042(4) 0.020(5) -0.002(4) 0.000(4) -0.005(4)
N32 0.041(6) 0.050(5) 0.026(5) -0.008(4) -0.004(5) 0.001(4)
C31 0.044(8) 0.043(5) 0.029(6) 0.005(5) 0.015(6) -0.006(5)
C32 0.025(6) 0.043(5) 0.038(6) 0.012(5) 0.014(5) 0.008(5)
C33 0.033(7) 0.055(6) 0.028(6) 0.007(5) -0.013(5) 0.004(5)
C34 0.027(7) 0.049(6) 0.038(7) -0.015(5) -0.011(6) -0.003(5)
C35 0.067(9) 0.040(5) 0.024(6) 0.019(5) 0.020(6) 0.034(5)
C36 0.037(7) 0.042(5) 0.020(6) 0.000(4) 0.016(5) 0.005(5)
C37 0.037(7) 0.044(5) 0.036(7) 0.008(5) -0.007(5) -0.003(5)
C38 0.046(8) 0.071(7) 0.029(7) 0.000(5) 0.006(6) -0.026(6)
C39 0.033(7) 0.054(6) 0.041(7) 0.023(5) -0.001(6) 0.011(5)
C310 0.026(7) 0.041(5) 0.062(8) 0.016(5) 0.006(6) 0.012(5)
C311 0.053(8) 0.049(6) 0.043(7) 0.009(5) 0.008(6) 0.010(6)
C312 0.092(10) 0.037(5) 0.018(6) 0.010(4) 0.011(6) -0.007(6)

loop_
_atom_site_label
_atom_site_type_symbol
_atom_site_fract_x
_atom_site_fract_y
_atom_site_fract_z
_atom_site_U_iso_or_equiv
_atom_site_thermal_displace_type
_atom_site_occupancy
_atom_site_calc_flag
_atom_site_refinement_flags
_atom_site_disorder_group
S1 S -0.0016(2) 0.57228(11) 0.18347(9) 0.0381(8) Uani 1 d . .
N11 N 0.1056(5) 0.5939(4) 0.1078(3) 0.047(3) Uani 1 d . .
N12 N -0.1040(5) 0.4431(4) 0.2211(3) 0.041(2) Uani 1 d . .
C11 C 0.0046(6) 0.4908(5) 0.1562(3) 0.029(2) Uani 1 d . .
C12 C 0.0658(7) 0.4762(4) 0.1361(3) 0.042(3) Uani 1 d . .
C13 C 0.0708(6) 0.4122(4) 0.1151(4) 0.052(3) Uani 1 d . .
H13 H 0.1129(6) 0.4037(4) 0.1020(4) 0.063 Uiso 1 calc R .
C14 C 0.0114(7) 0.3583(5) 0.1131(4) 0.061(4) Uani 1 d . .
H14 H 0.0135(7) 0.3135(5) 0.0988(4) 0.074 Uiso 1 calc R .
C15 C -0.0473(7) 0.3725(5) 0.1321(3) 0.046(3) Uani 1 d . .
H15 H -0.0875(7) 0.3374(5) 0.1299(3) 0.055 Uiso 1 calc R .
C16 C -0.0518(6) 0.4360(4) 0.1545(3) 0.026(2) Uani 1 d . .
C17 C 0.1307(6) 0.5326(5) 0.1393(4) 0.052(3) Uani 1 d . .
H171 H 0.1469(6) 0.5517(5) 0.1699(4) 0.062 Uiso 1 calc R .
H172 H 0.1772(6) 0.5089(5) 0.1332(4) 0.062 Uiso 1 calc R .
C18 C 0.1659(6) 0.6507(5) 0.1220(4) 0.066(4) Uani 1 d . .
H181 H 0.1663(6) 0.6671(5) 0.1519(4) 0.100 Uiso 1 calc R .
H182 H 0.1534(6) 0.6914(5) 0.1014(4) 0.100 Uiso 1 calc R .
H183 H 0.2178(6) 0.6313(5) 0.1223(4) 0.100 Uiso 1 calc R .
C19 C 0.1046(7) 0.5693(6) 0.0634(3) 0.061(4) Uani 1 d . .
H191 H 0.0645(7) 0.5316(6) 0.0540(3) 0.092 Uiso 1 calc R .
H192 H 0.1565(7) 0.5498(6) 0.0636(3) 0.092 Uiso 1 calc R .
H193 H 0.0920(7) 0.6099(6) 0.0427(3) 0.092 Uiso 1 calc R .
C110 C -0.1208(5) 0.4494(5) 0.1728(3) 0.033(2) Uani 1 d . .
H111 H -0.1412(5) 0.4985(5) 0.1641(3) 0.039 Uiso 1 calc R .
H112 H -0.1631(5) 0.4147(5) 0.1591(3) 0.039 Uiso 1 calc R .
C111 C -0.1009(6) 0.3669(4) 0.2351(4) 0.050(3) Uani 1 d . .
H113 H -0.0590(6) 0.3419(4) 0.2256(4) 0.075 Uiso 1 calc R .
H114 H -0.1517(6) 0.3437(4) 0.2216(4) 0.075 Uiso 1 calc R .
H115 H -0.0897(6) 0.3644(4) 0.2675(4) 0.075 Uiso 1 calc R .
C112 C -0.1669(6) 0.4763(5) 0.2363(3) 0.038(3) Uani 1 d . .
H116 H -0.1552(6) 0.4719(5) 0.2686(3) 0.058 Uiso 1 calc R .
H117 H -0.2170(6) 0.4521(5) 0.2225(3) 0.058 Uiso 1 calc R .
H118 H -0.1710(6) 0.5275(5) 0.2281(3) 0.058 Uiso 1 calc R .
S2 S 0.4939(2) 0.26210(12) 0.11286(8) 0.0382(7) Uani 1 d . .
N21 N 0.5754(4) 0.4162(4) 0.0889(2) 0.033(2) Uani 1 d . .
N22 N 0.3909(5) 0.1165(4) 0.0587(3) 0.042(2) Uani 1 d . .
C21 C 0.4722(6) 0.2735(4) 0.0538(3) 0.032(2) Uani 1 d . .
C22 C 0.5162(6) 0.3196(5) 0.0363(3) 0.038(3) Uani 1 d . .
C23 C 0.4976(7) 0.3293(6) -0.0097(4) 0.065(4) Uani 1 d . .
H23 H 0.5320(7) 0.3567(6) -0.0222(4) 0.078 Uiso 1 calc R .
C24 C 0.4280(7) 0.2988(5) -0.0381(4) 0.056(4) Uani 1 d . .
H24 H 0.4110(7) 0.3106(5) -0.0687(4) 0.067 Uiso 1 calc R .
C25 C 0.3869(7) 0.2519(4) -0.0191(3) 0.046(3) Uani 1 d . .
H25 H 0.3433(7) 0.2272(4) -0.0378(3) 0.055 Uiso 1 calc R .
C26 C 0.4053(5) 0.2383(5) 0.0262(3) 0.030(2) Uani 1 d . .
C27 C 0.5914(6) 0.3534(5) 0.0632(3) 0.044(3) Uani 1 d . .
H271 H 0.6224(6) 0.3170(5) 0.0838(3) 0.053 Uiso 1 calc R .
H272 H 0.6233(6) 0.3693(5) 0.0432(3) 0.053 Uiso 1 calc R .
C28 C 0.6478(6) 0.4319(5) 0.1242(3) 0.050(3) Uani 1 d . .
H281 H 0.6608(6) 0.3905(5) 0.1443(3) 0.075 Uiso 1 calc R .
H282 H 0.6393(6) 0.4745(5) 0.1409(3) 0.075 Uiso 1 calc R .
H283 H 0.6914(6) 0.4411(5) 0.1109(3) 0.075 Uiso 1 calc R .
C29 C 0.5601(6) 0.4806(5) 0.0605(3) 0.051(3) Uani 1 d . .
H291 H 0.5123(6) 0.4731(5) 0.0363(3) 0.076 Uiso 1 calc R .
H292 H 0.6050(6) 0.4890(5) 0.0481(3) 0.076 Uiso 1 calc R .
H293 H 0.5529(6) 0.5225(5) 0.0781(3) 0.076 Uiso 1 calc R .
C210 C 0.3577(6) 0.1883(5) 0.0448(3) 0.041(3) Uani 1 d . .
H211 H 0.3066(6) 0.1814(5) 0.0224(3) 0.049 Uiso 1 calc R .
H212 H 0.3464(6) 0.2119(5) 0.0708(3) 0.049 Uiso 1 calc R .
C211 C 0.3399(6) 0.0748(5) 0.0779(3) 0.053(3) Uani 1 d . .
H213 H 0.3320(6) 0.1002(5) 0.1039(3) 0.080 Uiso 1 calc R .
H214 H 0.3639(6) 0.0276(5) 0.0870(3) 0.080 Uiso 1 calc R .
H215 H 0.2889(6) 0.0682(5) 0.0561(3) 0.080 Uiso 1 calc R .
C212 C 0.4023(7) 0.0780(5) 0.0198(3) 0.058(4) Uani 1 d . .
H216 H 0.4372(7) 0.1062(5) 0.0065(3) 0.087 Uiso 1 calc R .
H217 H 0.3511(7) 0.0714(5) -0.0019(3) 0.087 Uiso 1 calc R .
H218 H 0.4262(7) 0.0308(5) 0.0290(3) 0.087 Uiso 1 calc R .
S3 S -0.0001(2) -0.04396(11) 0.31297(8) 0.0341(7) Uani 1 d . .
N31 N 0.1331(4) -0.0703(4) 0.4129(2) 0.029(2) Uani 1 d . .
N32 N -0.1006(5) 0.0927(4) 0.2513(3) 0.042(2) Uani 1 d . .
C31 C 0.0200(6) 0.0380(5) 0.3422(3) 0.037(3) Uani 1 d . .
C32 C 0.0919(6) 0.0489(5) 0.3762(3) 0.034(2) Uani 1 d . .
C33 C 0.1070(6) 0.1136(5) 0.3961(3) 0.043(3) Uani 1 d . .
H33 H 0.1569(6) 0.1200(5) 0.4169(3) 0.051 Uiso 1 calc R .
C34 C 0.0565(6) 0.1704(5) 0.3887(3) 0.042(3) Uani 1 d . .
H34 H 0.0687(6) 0.2139(5) 0.4052(3) 0.050 Uiso 1 calc R .
C35 C -0.0126(6) 0.1625(5) 0.3564(3) 0.042(3) Uani 1 d . .
H35 H -0.0482(6) 0.2021(5) 0.3496(3) 0.050 Uiso 1 calc R .
C36 C -0.0330(6) 0.0971(5) 0.3327(3) 0.032(3) Uani 1 d . .
C37 C 0.1526(6) -0.0112(5) 0.3864(3) 0.042(3) Uani 1 d . .
H371 H 0.1584(6) -0.0313(5) 0.3581(3) 0.050 Uiso 1 calc R .
H372 H 0.2042(6) 0.0095(5) 0.4025(3) 0.050 Uiso 1 calc R .
C38 C 0.1437(6) -0.0446(5) 0.4594(3) 0.050(3) Uani 1 d . .
H381 H 0.1080(6) -0.0041(5) 0.4595(3) 0.074 Uiso 1 calc R .
H382 H 0.1984(6) -0.0289(5) 0.4717(3) 0.074 Uiso 1 calc R .
H383 H 0.1318(6) -0.0840(5) 0.4775(3) 0.074 Uiso 1 calc R .
C39 C 0.1865(6) -0.1306(5) 0.4131(3) 0.045(3) Uani 1 d . .
H391 H 0.1738(6) -0.1702(5) 0.4308(3) 0.067 Uiso 1 calc R .
H392 H 0.2410(6) -0.1149(5) 0.4261(3) 0.067 Uiso 1 calc R .
H393 H 0.1806(6) -0.1470(5) 0.3827(3) 0.067 Uiso 1 calc R .
C310 C -0.1112(6) 0.0866(5) 0.2978(3) 0.044(3) Uani 1 d . .
H311 H -0.1330(6) 0.0384(5) 0.3016(3) 0.053 Uiso 1 calc R .
H312 H -0.1494(6) 0.1234(5) 0.3019(3) 0.053 Uiso 1 calc R .
C311 C -0.1010(6) 0.1700(5) 0.2391(3) 0.049(3) Uani 1 d . .
H313 H -0.0545(6) 0.1938(5) 0.2582(3) 0.074 Uiso 1 calc R .
H314 H -0.1489(6) 0.1930(5) 0.2430(3) 0.074 Uiso 1 calc R .
H315 H -0.0998(6) 0.1742(5) 0.2081(3) 0.074 Uiso 1 calc R .
C312 C -0.1710(7) 0.0587(4) 0.2220(3) 0.050(3) Uani 1 d . .
H316 H -0.1721(7) 0.0075(4) 0.2295(3) 0.074 Uiso 1 calc R .
H317 H -0.1693(7) 0.0637(4) 0.1911(3) 0.074 Uiso 1 calc R .
H318 H -0.2185(7) 0.0824(4) 0.2260(3) 0.074 Uiso 1 calc R .
Li1 Li 0.0000 0.5044(10) 0.2500 0.033(5) Uiso 1 d S .
Li2 Li -0.0073(10) 0.6317(7) 0.1145(5) 0.029(4) Uiso 1 d . .
Li3 Li 0.4807(9) 0.3899(7) 0.1189(5) 0.027(4) Uiso 1 d . .
Li4 Li 0.0000 0.0301(9) 0.2500 0.022(5) Uiso 1 d S .

loop_
_atom_type_symbol
_atom_type_description
_atom_type_scat_dispersion_real
_atom_type_scat_dispersion_imag
_atom_type_scat_source
C C 0.0033 0.0016 'International Tables Vol C Tables 4.2.6.8 and 6.1.1.4'
H H 0.0000 0.0000 'International Tables Vol C Tables 4.2.6.8 and 6.1.1.4'
Li Li -0.0003 0.0001 'International Tables Vol C Tables 4.2.6.8 and 6.1.1.4'
N N 0.0061 0.0033 'International Tables Vol C Tables 4.2.6.8 and 6.1.1.4'
S S 0.1246 0.1234 'International Tables Vol C Tables 4.2.6.8 and 6.1.1.4'

loop_
_geom_angle_atom_site_label_1
_geom_angle_atom_site_label_2
_geom_angle_atom_site_label_3
_geom_angle
_geom_angle_site_symmetry_1
_geom_angle_site_symmetry_3
_geom_angle_publ_flag
C11 S1 Li2 87.2(5) . . ?
C11 S1 Li1 89.0(5) . . ?
Li2 S1 Li1 175.7(5) . . ?
C19 N11 C18 109.7(9) . . ?
C19 N11 C17 108.5(8) . . ?
C18 N11 C17 106.3(8) . . ?
C19 N11 Li2 114.5(8) . . ?
C18 N11 Li2 110.0(7) . . ?
C17 N11 Li2 107.5(8) . . ?
C112 N12 C110 110.0(7) . . ?
C112 N12 C111 106.3(8) . . ?
C110 N12 C111 111.4(7) . . ?
C112 N12 Li1 106.0(6) . . ?
C110 N12 Li1 108.0(6) . . ?
C111 N12 Li1 115.0(8) . . ?
C12 C11 C16 117.2(8) . . ?
C12 C11 S1 122.4(8) . . ?
C16 C11 S1 120.4(7) . . ?
C13 C12 C11 122.2(10) . . ?
C13 C12 C17 118.8(11) . . ?
C11 C12 C17 119.0(9) . . ?
C12 C13 C14 119.0(11) . . ?
C15 C14 C13 118.6(9) . . ?
C14 C15 C16 123.0(10) . . ?
C15 C16 C11 119.8(9) . . ?
C15 C16 C110 119.9(9) . . ?
C11 C16 C110 120.0(8) . . ?
N11 C17 C12 113.1(8) . . ?
N12 C110 C16 114.9(7) . . ?
C21 S2 Li3 88.1(5) . . ?
C21 S2 Li2 97.9(5) . 3_545 ?
Li3 S2 Li2 170.6(6) . 3_545 ?
C29 N21 C28 106.0(7) . . ?
C29 N21 C27 109.8(7) . . ?
C28 N21 C27 108.0(7) . . ?
C29 N21 Li3 114.0(7) . . ?
C28 N21 Li3 109.2(7) . . ?
C27 N21 Li3 109.6(7) . . ?
C211 N22 C212 109.0(8) . . ?
C211 N22 C210 111.6(8) . . ?
C212 N22 C210 109.0(8) . . ?
C211 N22 Li2 101.9(7) . 3_545 ?
C212 N22 Li2 117.8(8) . 3_545 ?
C210 N22 Li2 107.4(6) . 3_545 ?
C22 C21 C26 120.8(8) . . ?
C22 C21 S2 120.0(7) . . ?
C26 C21 S2 119.1(7) . . ?
C21 C22 C23 119.4(9) . . ?
C21 C22 C27 123.0(9) . . ?
C23 C22 C27 117.0(10) . . ?
C22 C23 C24 121.2(11) . . ?
C25 C24 C23 116.6(10) . . ?
C24 C25 C26 123.6(10) . . ?
C25 C26 C21 117.8(9) . . ?
C25 C26 C210 121.0(9) . . ?
C21 C26 C210 121.1(8) . . ?
N21 C27 C22 111.4(8) . . ?
C26 C210 N22 117.7(9) . . ?
C31 S3 Li4 83.6(4) . . ?
C31 S3 Li3 91.0(5) . 4_545 ?
Li4 S3 Li3 171.2(4) . 4_545 ?
C39 N31 C37 109.0(8) . . ?
C39 N31 C38 109.0(7) . . ?
C37 N31 C38 109.0(7) . . ?
C39 N31 Li3 105.2(7) . 4_545 ?
C37 N31 Li3 109.1(7) . 4_545 ?
C38 N31 Li3 115.3(7) . 4_545 ?
C312 N32 C311 108.0(7) . . ?
C312 N32 C310 105.5(8) . . ?
C311 N32 C310 109.0(7) . . ?
C312 N32 Li4 108.7(7) . . ?
C311 N32 Li4 118.0(8) . . ?
C310 N32 Li4 107.0(6) . . ?
C36 C31 C32 116.5(8) . . ?
C36 C31 S3 122.0(8) . . ?
C32 C31 S3 121.5(7) . . ?
C33 C32 C31 119.7(8) . . ?
C33 C32 C37 121.1(9) . . ?
C31 C32 C37 119.0(8) . . ?
C32 C33 C34 125.0(9) . . ?
C33 C34 C35 117.2(9) . . ?
C34 C35 C36 122.0(9) . . ?
C31 C36 C35 119.5(9) . . ?
C31 C36 C310 117.9(8) . . ?
C35 C36 C310 122.6(8) . . ?
N31 C37 C32 114.2(8) . . ?
N32 C310 C36 111.1(8) . . ?
N12 Li1 N12 115.8(10) . 2 ?
N12 Li1 S1 116.9(2) . 2 ?
N12 Li1 S1 95.7(2) 2 2 ?
N12 Li1 S1 95.7(2) . . ?
N12 Li1 S1 116.9(2) 2 . ?
S1 Li1 S1 117.5(8) 2 . ?
N22 Li2 N11 117.5(8) 3_455 . ?
N22 Li2 S1 119.6(7) 3_455 . ?
N11 Li2 S1 96.8(6) . . ?
N22 Li2 S2 97.1(6) 3_455 3_455 ?
N11 Li2 S2 107.9(7) . 3_455 ?
S1 Li2 S2 118.6(6) . 3_455 ?
N31 Li3 N21 117.1(7) 4 . ?
N31 Li3 S2 114.1(6) 4 . ?
N21 Li3 S2 95.0(6) . . ?
N31 Li3 S3 97.6(6) 4 4 ?
N21 Li3 S3 108.9(6) . 4 ?
S2 Li3 S3 125.5(6) . 4 ?
N32 Li4 N32 113.8(9) . 2 ?
N32 Li4 S3 96.6(2) . . ?
N32 Li4 S3 120.7(2) 2 . ?
N32 Li4 S3 120.7(2) . 2 ?
N32 Li4 S3 96.6(2) 2 2 ?
S3 Li4 S3 110.3(7) . 2 ?

loop_
_geom_bond_atom_site_label_1
_geom_bond_atom_site_label_2
_geom_bond_distance
_geom_bond_site_symmetry_2
_geom_bond_publ_flag
S1 C11 1.752(9) . ?
S1 Li2 2.40(2) . ?
S1 Li1 2.426(10) . ?
N11 C19 1.458(12) . ?
N11 C18 1.476(11) . ?
N11 C17 1.492(11) . ?
N11 Li2 2.17(2) . ?
N12 C112 1.452(11) . ?
N12 C110 1.464(11) . ?
N12 C111 1.474(10) . ?
N12 Li1 2.138(13) . ?
C11 C12 1.410(13) . ?
C11 C16 1.410(12) . ?
C12 C13 1.369(12) . ?
C12 C17 1.529(13) . ?
C13 C14 1.434(14) . ?
C14 C15 1.345(14) . ?
C15 C16 1.382(11) . ?
C16 C110 1.495(12) . ?
S2 C21 1.798(9) . ?
S2 Li3 2.392(13) . ?
S2 Li2 2.417(13) 3_545 ?
N21 C29 1.470(10) . ?
N21 C28 1.474(11) . ?
N21 C27 1.485(11) . ?
N21 Li3 2.17(2) . ?
N22 C211 1.432(12) . ?
N22 C212 1.467(12) . ?
N22 C210 1.471(11) . ?
N22 Li2 2.16(2) 3_545 ?
C21 C22 1.361(12) . ?
C21 C26 1.418(11) . ?
C22 C23 1.398(14) . ?
C22 C27 1.502(12) . ?
C23 C24 1.423(14) . ?
C24 C25 1.363(14) . ?
C25 C26 1.390(12) . ?
C26 C210 1.468(12) . ?
S3 C31 1.759(9) . ?
S3 Li4 2.401(10) . ?
S3 Li3 2.404(15) 4_545 ?
N31 C39 1.459(11) . ?
N31 C37 1.468(11) . ?
N31 C38 1.492(11) . ?
N31 Li3 2.12(2) 4_545 ?
N32 C312 1.470(11) . ?
N32 C311 1.482(11) . ?
N32 C310 1.519(12) . ?
N32 Li4 2.125(12) . ?
C31 C36 1.416(12) . ?
C31 C32 1.434(12) . ?
C32 C33 1.344(12) . ?
C32 C37 1.516(12) . ?
C33 C34 1.357(12) . ?
C34 C35 1.365(12) . ?
C35 C36 1.417(12) . ?
C36 C310 1.524(12) . ?
Li1 N12 2.138(13) 2 ?
Li1 S1 2.426(10) 2 ?
Li2 N22 2.16(2) 3_455 ?
Li2 S2 2.417(13) 3_455 ?
Li3 N31 2.12(2) 4 ?
Li3 S3 2.403(15) 4 ?
Li4 N32 2.125(12) 2 ?
Li4 S3 2.401(10) 2 ?
